data_2230462
loop_
_publ_author_name
'Yang, Yan'
'Yuan, Guohui'

_publ_section_title
;
 Bis[\m-1,2-bis(1<i>H</i>-imidazol-1-ylmethyl)benzene-\k^2^<i>N</i>^3^:<i>N</i>^3'^]disilver(I)
 bis(4-carboxynaphthalene-1-carboxylate) tetrahydrate
;
_journal_coeditor_code RZ2589
_journal_issue 6
_journal_name_full 'Acta Crystallographica Section E'
_journal_page_first m802
_journal_paper_doi 10.1107/S1600536811018691
_journal_volume 67
_journal_year 2011
_chemical_formula_iupac '[Ag2 (C14 H14 N4)2] (C12 H7 O4)2, 4H2 O'
_chemical_formula_moiety 'C28 H28 Ag2 N8 2+, 2(C12 H7 O4 -), 4(H2 O)'
_chemical_formula_sum 'C52 H50 Ag2 N8 O12'
_chemical_formula_weight 1194.74
_chemical_name_systematic
;
Bis[\m-1,2-bis(1<i>H</i>-imidazol-1-ylmethyl)benzene-
\k^2^<i>N</i>^3^:<i>N</i>^3'^]disilver(I)
bis(4-carboxynaphthalene-1-carboxylate) tetrahydrate
;
_space_group_IT_number 2
_symmetry_cell_setting triclinic
_symmetry_space_group_name_Hall '-P 1'
_symmetry_space_group_name_H-M 'P -1'
_atom_sites_solution_hydrogens geom
_atom_sites_solution_primary direct
_atom_sites_solution_secondary difmap
_audit_creation_method SHELXL-97
_cell_angle_alpha 109.376(8)
_cell_angle_beta 95.783(3)
_cell_angle_gamma 94.442(4)
_cell_formula_units_Z 1
_cell_length_a 9.6644(5)
_cell_length_b 11.3769(12)
_cell_length_c 11.8255(5)
_cell_measurement_reflns_used 4904
_cell_measurement_temperature 293(2)
_cell_measurement_theta_max 26.37
_cell_measurement_theta_min 1.84
_cell_volume 1211.79(16)
_computing_cell_refinement 'SAINT (Bruker, 1999)'
_computing_data_collection 'SMART (Bruker, 1997)'
_computing_data_reduction 'SAINT (Bruker, 1999)'
_computing_molecular_graphics 'SHELXTL (Sheldrick, 2008)'
_computing_publication_material 'SHELXL97 (Sheldrick, 2008)'
_computing_structure_refinement 'SHELXL97 (Sheldrick, 2008)'
_computing_structure_solution 'SHELXS97 (Sheldrick, 2008)'
_diffrn_ambient_temperature 293(2)
_diffrn_measured_fraction_theta_full 0.997
_diffrn_measured_fraction_theta_max 0.992
_diffrn_measurement_device_type 'Bruker APEX'
_diffrn_measurement_method '\f and \w'
_diffrn_radiation_monochromator graphite
_diffrn_radiation_source 'fine-focus sealed tube'
_diffrn_radiation_type MoK\a
_diffrn_radiation_wavelength 0.71073
_diffrn_reflns_av_R_equivalents 0.0230
_diffrn_reflns_av_sigmaI/netI 0.0446
_diffrn_reflns_limit_h_max 12
_diffrn_reflns_limit_h_min -11
_diffrn_reflns_limit_k_max 12
_diffrn_reflns_limit_k_min -14
_diffrn_reflns_limit_l_max 11
_diffrn_reflns_limit_l_min -14
_diffrn_reflns_number 8572
_diffrn_reflns_theta_full 25.00
_diffrn_reflns_theta_max 26.37
_diffrn_reflns_theta_min 1.84
_diffrn_standards_decay_% 0
_diffrn_standards_interval_count 0
_diffrn_standards_interval_time 0
_diffrn_standards_number 0
_exptl_absorpt_coefficient_mu 0.883
_exptl_absorpt_correction_T_max 0.59
_exptl_absorpt_correction_T_min 0.35
_exptl_absorpt_correction_type multi-scan
_exptl_absorpt_process_details '(SADABS; Bruker, 1999)'
_exptl_crystal_colour 'pale yellow'
_exptl_crystal_density_diffrn 1.637
_exptl_crystal_density_method 'not measured'
_exptl_crystal_description block
_exptl_crystal_F_000 608
_exptl_crystal_size_max 0.15
_exptl_crystal_size_mid 0.12
_exptl_crystal_size_min 0.11
_refine_diff_density_max 0.296
_refine_diff_density_min -0.430
_refine_ls_extinction_method none
_refine_ls_goodness_of_fit_ref 0.889
_refine_ls_hydrogen_treatment mixed
_refine_ls_matrix_type full
_refine_ls_number_parameters 346
_refine_ls_number_reflns 4904
_refine_ls_number_restraints 6
_refine_ls_restrained_S_all 0.889
_refine_ls_R_factor_all 0.0466
_refine_ls_R_factor_gt 0.0290
_refine_ls_shift/su_max 0.001
_refine_ls_shift/su_mean 0.000
_refine_ls_structure_factor_coef Fsqd
_refine_ls_weighting_details 'calc w=1/[\s^2^(Fo^2^)+(0.0385P)^2^+0.0000P] where P=(Fo^2^+2Fc^2^)/3'
_refine_ls_weighting_scheme calc
_refine_ls_wR_factor_gt 0.0665
_refine_ls_wR_factor_ref 0.0694
_reflns_number_gt 3384
_reflns_number_total 4904
_reflns_threshold_expression I>2\s(I)
_cod_data_source_file rz2589.cif
_cod_data_source_block I
_cod_original_cell_volume 1211.79(15)
_cod_database_code 2230462
_cod_database_fobs_code 2230462

loop_
_symmetry_equiv_pos_as_xyz
'x, y, z'
'-x, -y, -z'

loop_
_atom_site_type_symbol
_atom_site_label
_atom_site_fract_x
_atom_site_fract_y
_atom_site_fract_z
_atom_site_U_iso_or_equiv
_atom_site_adp_type
_atom_site_calc_flag
_atom_site_refinement_flags
_atom_site_occupancy
_atom_site_symmetry_multiplicity
_atom_site_disorder_assembly
_atom_site_disorder_group
C C1 0.6791(3) -0.0550(2) 0.0091(2) 0.0501(6) Uani d . 1 1 . .
H H1 0.6710 -0.1140 -0.0684 0.060 Uiso calc R 1 1 . .
C C2 0.6045(3) -0.0634(2) 0.0974(2) 0.0458(6) Uani d . 1 1 . .
H H2 0.5361 -0.1279 0.0919 0.055 Uiso calc R 1 1 . .
C C3 0.7469(2) 0.1091(2) 0.1643(2) 0.0424(6) Uani d . 1 1 . .
H H3 0.7937 0.1857 0.2157 0.051 Uiso calc R 1 1 . .
C C4 0.5997(3) 0.0755(2) 0.3151(2) 0.0442(6) Uani d . 1 1 . .
H H4A 0.5347 0.1374 0.3205 0.053 Uiso calc R 1 1 . .
H H4B 0.6790 0.1137 0.3774 0.053 Uiso calc R 1 1 . .
C C5 0.5284(2) -0.0355(2) 0.33815(18) 0.0341(5) Uani d . 1 1 . .
C C6 0.3839(2) -0.0568(2) 0.3188(2) 0.0434(6) Uani d . 1 1 . .
H H6 0.3335 -0.0034 0.2905 0.052 Uiso calc R 1 1 . .
C C7 0.3121(2) -0.1558(3) 0.3405(2) 0.0479(6) Uani d . 1 1 . .
H H7 0.2147 -0.1685 0.3266 0.058 Uiso calc R 1 1 . .
C C8 0.3846(3) -0.2340(2) 0.3823(2) 0.0460(6) Uani d . 1 1 . .
H H8 0.3371 -0.3008 0.3968 0.055 Uiso calc R 1 1 . .
C C9 0.5289(3) -0.2138(2) 0.4032(2) 0.0420(6) Uani d . 1 1 . .
H H9 0.5780 -0.2673 0.4324 0.050 Uiso calc R 1 1 . .
C C10 0.6025(2) -0.1153(2) 0.38161(18) 0.0329(5) Uani d . 1 1 . .
C C11 0.7610(2) -0.0995(2) 0.4061(2) 0.0443(6) Uani d . 1 1 . .
H H11A 0.7950 -0.0110 0.4437 0.053 Uiso calc R 1 1 . .
H H11B 0.7903 -0.1418 0.4618 0.053 Uiso calc R 1 1 . .
C C12 0.9213(2) -0.0917(2) 0.2549(2) 0.0402(6) Uani d . 1 1 . .
H H12 0.9636 -0.0104 0.2967 0.048 Uiso calc R 1 1 . .
C C13 0.7869(2) -0.2677(2) 0.2088(2) 0.0465(6) Uani d . 1 1 . .
H H13 0.7210 -0.3304 0.2117 0.056 Uiso calc R 1 1 . .
C C14 0.8654(3) -0.2743(2) 0.1202(2) 0.0510(7) Uani d . 1 1 . .
H H14 0.8624 -0.3432 0.0500 0.061 Uiso calc R 1 1 . .
C C15 1.0338(2) 0.4758(2) 0.2815(2) 0.0376(5) Uani d . 1 1 . .
C C16 0.87617(19) 0.45208(19) 0.27283(19) 0.0296(5) Uani d . 1 1 . .
C C17 0.8186(2) 0.4650(2) 0.3765(2) 0.0392(6) Uani d . 1 1 . .
H H17 0.8761 0.4916 0.4503 0.047 Uiso calc R 1 1 . .
C C18 0.6738(2) 0.4386(2) 0.3729(2) 0.0385(5) Uani d . 1 1 . .
H H18 0.6374 0.4426 0.4438 0.046 Uiso calc R 1 1 . .
C C19 0.58560(19) 0.40728(19) 0.26764(19) 0.0294(5) Uani d . 1 1 . .
C C20 0.4319(2) 0.3805(2) 0.2734(2) 0.0353(5) Uani d . 1 1 . .
C C21 0.64007(19) 0.39844(18) 0.15716(18) 0.0255(4) Uani d . 1 1 . .
C C22 0.78814(19) 0.41758(18) 0.16013(18) 0.0246(4) Uani d . 1 1 . .
C C23 0.8428(2) 0.40779(19) 0.05138(19) 0.0314(5) Uani d . 1 1 . .
H H23 0.9393 0.4196 0.0527 0.038 Uiso calc R 1 1 . .
C C24 0.7584(2) 0.3816(2) -0.0548(2) 0.0386(5) Uani d . 1 1 . .
H H24 0.7967 0.3765 -0.1251 0.046 Uiso calc R 1 1 . .
C C25 0.6131(2) 0.3624(2) -0.0577(2) 0.0417(6) Uani d . 1 1 . .
H H25 0.5551 0.3439 -0.1306 0.050 Uiso calc R 1 1 . .
C C26 0.5555(2) 0.3705(2) 0.04427(19) 0.0357(5) Uani d . 1 1 . .
H H26 0.4587 0.3575 0.0400 0.043 Uiso calc R 1 1 . .
O O1 0.39354(17) 0.3166(2) 0.3301(2) 0.0755(7) Uani d . 1 1 . .
O O2 0.35024(15) 0.43133(18) 0.21712(17) 0.0592(5) Uani d . 1 1 . .
H H2A 0.2689 0.4124 0.2246 0.089 Uiso calc R 1 1 . .
O O1W 1.0555(2) 0.7995(2) 0.5309(2) 0.0790(6) Uani d D 1 1 . .
H HW11 1.053(4) 0.725(2) 0.477(3) 0.119 Uiso d D 1 1 . .
H HW12 0.991(3) 0.788(3) 0.569(3) 0.119 Uiso d D 1 1 . .
O O3 1.09219(15) 0.38750(17) 0.21193(16) 0.0525(4) Uani d . 1 1 . .
O O2W 0.1287(2) 0.1769(2) 0.2855(3) 0.0908(7) Uani d D 1 1 . .
H HW21 0.204(3) 0.224(3) 0.313(4) 0.136 Uiso d D 1 1 . .
H HW22 0.086(4) 0.210(4) 0.237(3) 0.136 Uiso d D 1 1 . .
O O4 1.09571(17) 0.57350(19) 0.35306(17) 0.0630(5) Uani d . 1 1 . .
Ag Ag1 0.91046(2) 0.11314(2) -0.04497(2) 0.05935(10) Uani d . 1 1 . .
N N1 0.64894(18) 0.04051(16) 0.19530(16) 0.0346(4) Uani d . 1 1 . .
N N2 0.7687(2) 0.05428(19) 0.05184(18) 0.0461(5) Uani d . 1 1 . .
N N3 0.82247(17) -0.15126(17) 0.29391(16) 0.0350(4) Uani d . 1 1 . .
N N4 0.95103(19) -0.16342(18) 0.14922(18) 0.0443(5) Uani d . 1 1 . .

loop_
_atom_site_aniso_label
_atom_site_aniso_U_11
_atom_site_aniso_U_22
_atom_site_aniso_U_33
_atom_site_aniso_U_12
_atom_site_aniso_U_13
_atom_site_aniso_U_23
C1 0.0624(17) 0.0469(16) 0.0398(14) 0.0010(14) 0.0177(12) 0.0115(12)
C2 0.0520(15) 0.0433(15) 0.0415(14) -0.0066(12) 0.0128(11) 0.0145(12)
C3 0.0452(14) 0.0336(13) 0.0498(16) -0.0008(11) 0.0144(12) 0.0151(12)
C4 0.0566(15) 0.0378(14) 0.0404(14) 0.0063(12) 0.0215(12) 0.0118(11)
C5 0.0379(13) 0.0377(13) 0.0275(12) 0.0048(10) 0.0158(10) 0.0089(10)
C6 0.0396(13) 0.0542(16) 0.0362(13) 0.0137(12) 0.0109(11) 0.0118(12)
C7 0.0315(13) 0.0632(18) 0.0379(14) -0.0060(12) 0.0124(11) 0.0029(13)
C8 0.0487(15) 0.0441(15) 0.0401(14) -0.0110(13) 0.0201(12) 0.0073(12)
C9 0.0525(15) 0.0419(14) 0.0365(13) 0.0076(12) 0.0177(11) 0.0162(11)
C10 0.0337(12) 0.0372(13) 0.0272(11) 0.0032(10) 0.0134(9) 0.0080(10)
C11 0.0362(13) 0.0569(16) 0.0398(14) 0.0055(12) 0.0122(11) 0.0143(12)
C12 0.0309(12) 0.0368(13) 0.0545(16) 0.0030(10) 0.0133(11) 0.0156(12)
C13 0.0425(14) 0.0290(13) 0.0708(18) 0.0033(11) 0.0266(13) 0.0157(13)
C14 0.0514(15) 0.0351(14) 0.0646(17) 0.0075(12) 0.0272(13) 0.0084(13)
C15 0.0227(11) 0.0521(15) 0.0397(14) -0.0015(11) 0.0024(10) 0.0198(12)
C16 0.0181(10) 0.0340(12) 0.0381(13) 0.0033(9) 0.0047(9) 0.0138(10)
C17 0.0228(11) 0.0583(16) 0.0344(13) 0.0021(11) -0.0020(9) 0.0155(12)
C18 0.0269(11) 0.0567(15) 0.0342(13) 0.0049(11) 0.0103(10) 0.0166(11)
C19 0.0186(10) 0.0339(12) 0.0369(13) 0.0056(9) 0.0070(9) 0.0122(10)
C20 0.0224(11) 0.0426(14) 0.0408(13) 0.0032(10) 0.0089(10) 0.0131(11)
C21 0.0194(10) 0.0240(11) 0.0330(12) 0.0043(8) 0.0046(9) 0.0090(9)
C22 0.0191(10) 0.0214(10) 0.0321(12) 0.0019(8) 0.0042(8) 0.0076(9)
C23 0.0212(10) 0.0320(12) 0.0413(13) 0.0025(9) 0.0105(10) 0.0114(10)
C24 0.0377(13) 0.0426(14) 0.0344(13) 0.0022(11) 0.0095(10) 0.0109(11)
C25 0.0385(13) 0.0503(15) 0.0303(13) 0.0017(11) -0.0035(10) 0.0092(11)
C26 0.0216(11) 0.0423(14) 0.0393(13) 0.0015(10) 0.0028(10) 0.0095(11)
O1 0.0282(9) 0.1157(17) 0.1216(18) 0.0090(10) 0.0207(10) 0.0889(15)
O2 0.0200(8) 0.0928(14) 0.0906(14) 0.0163(9) 0.0166(9) 0.0605(12)
O1W 0.0747(15) 0.0615(14) 0.0900(17) -0.0045(12) 0.0228(12) 0.0110(12)
O3 0.0211(8) 0.0636(12) 0.0697(12) 0.0109(8) 0.0091(8) 0.0167(10)
O2W 0.0619(14) 0.0779(17) 0.146(2) -0.0041(12) 0.0282(14) 0.0553(16)
O4 0.0303(9) 0.0721(13) 0.0657(12) -0.0156(9) 0.0044(9) 0.0014(11)
Ag1 0.05254(14) 0.07269(17) 0.07007(17) 0.00896(11) 0.03247(11) 0.03988(13)
N1 0.0398(11) 0.0306(10) 0.0364(11) 0.0028(9) 0.0122(8) 0.0139(9)
N2 0.0498(12) 0.0460(13) 0.0540(14) 0.0089(10) 0.0240(10) 0.0268(11)
N3 0.0284(10) 0.0357(11) 0.0442(11) 0.0057(8) 0.0121(8) 0.0155(9)
N4 0.0412(11) 0.0414(12) 0.0590(14) 0.0097(10) 0.0258(10) 0.0221(10)

loop_
_atom_type_symbol
_atom_type_description
_atom_type_scat_dispersion_real
_atom_type_scat_dispersion_imag
_atom_type_scat_source
C C 0.0033 0.0016 'International Tables Vol C Tables 4.2.6.8 and 6.1.1.4'
H H 0.0000 0.0000 'International Tables Vol C Tables 4.2.6.8 and 6.1.1.4'
O O 0.0106 0.0060 'International Tables Vol C Tables 4.2.6.8 and 6.1.1.4'
Ag Ag -0.8971 1.1015 'International Tables Vol C Tables 4.2.6.8 and 6.1.1.4'
N N 0.0061 0.0033 'International Tables Vol C Tables 4.2.6.8 and 6.1.1.4'

loop_
_geom_angle_atom_site_label_1
_geom_angle_atom_site_label_2
_geom_angle_atom_site_label_3
_geom_angle_site_symmetry_1
_geom_angle_site_symmetry_3
_geom_angle
_geom_angle_publ_flag
C2 C1 N2 . . 109.2(2) ?
C2 C1 H1 . . 125.4 ?
N2 C1 H1 . . 125.4 ?
C1 C2 N1 . . 106.6(2) ?
C1 C2 H2 . . 126.7 ?
N1 C2 H2 . . 126.7 ?
N2 C3 N1 . . 111.2(2) ?
N2 C3 H3 . . 124.4 ?
N1 C3 H3 . . 124.4 ?
N1 C4 C5 . . 112.57(18) ?
N1 C4 H4A . . 109.1 ?
C5 C4 H4A . . 109.1 ?
N1 C4 H4B . . 109.1 ?
C5 C4 H4B . . 109.1 ?
H4A C4 H4B . . 107.8 ?
C6 C5 C10 . . 118.62(19) ?
C6 C5 C4 . . 118.8(2) ?
C10 C5 C4 . . 122.5(2) ?
C5 C6 C7 . . 121.6(2) ?
C5 C6 H6 . . 119.2 ?
C7 C6 H6 . . 119.2 ?
C8 C7 C6 . . 119.7(2) ?
C8 C7 H7 . . 120.2 ?
C6 C7 H7 . . 120.2 ?
C7 C8 C9 . . 119.7(2) ?
C7 C8 H8 . . 120.2 ?
C9 C8 H8 . . 120.2 ?
C8 C9 C10 . . 121.4(2) ?
C8 C9 H9 . . 119.3 ?
C10 C9 H9 . . 119.3 ?
C9 C10 C5 . . 119.0(2) ?
C9 C10 C11 . . 118.4(2) ?
C5 C10 C11 . . 122.57(19) ?
N3 C11 C10 . . 111.23(18) ?
N3 C11 H11A . . 109.4 ?
C10 C11 H11A . . 109.4 ?
N3 C11 H11B . . 109.4 ?
C10 C11 H11B . . 109.4 ?
H11A C11 H11B . . 108.0 ?
N4 C12 N3 . . 111.1(2) ?
N4 C12 H12 . . 124.5 ?
N3 C12 H12 . . 124.5 ?
C14 C13 N3 . . 106.6(2) ?
C14 C13 H13 . . 126.7 ?
N3 C13 H13 . . 126.7 ?
C13 C14 N4 . . 109.5(2) ?
C13 C14 H14 . . 125.3 ?
N4 C14 H14 . . 125.3 ?
O4 C15 O3 . . 124.9(2) ?
O4 C15 C16 . . 119.4(2) ?
O3 C15 C16 . . 115.7(2) ?
C17 C16 C22 . . 119.93(18) ?
C17 C16 C15 . . 118.49(18) ?
C22 C16 C15 . . 121.58(17) ?
C16 C17 C18 . . 120.8(2) ?
C16 C17 H17 . . 119.6 ?
C18 C17 H17 . . 119.6 ?
C19 C18 C17 . . 121.12(19) ?
C19 C18 H18 . . 119.4 ?
C17 C18 H18 . . 119.4 ?
C18 C19 C21 . . 120.19(17) ?
C18 C19 C20 . . 117.02(18) ?
C21 C19 C20 . . 122.78(18) ?
O1 C20 O2 . . 124.30(19) ?
O1 C20 C19 . . 120.2(2) ?
O2 C20 C19 . . 115.45(18) ?
C26 C21 C22 . . 117.74(17) ?
C26 C21 C19 . . 123.92(17) ?
C22 C21 C19 . . 118.34(17) ?
C23 C22 C16 . . 121.85(17) ?
C23 C22 C21 . . 118.69(18) ?
C16 C22 C21 . . 119.38(17) ?
C24 C23 C22 . . 121.85(19) ?
C24 C23 H23 . . 119.1 ?
C22 C23 H23 . . 119.1 ?
C23 C24 C25 . . 119.4(2) ?
C23 C24 H24 . . 120.3 ?
C25 C24 H24 . . 120.3 ?
C26 C25 C24 . . 121.0(2) ?
C26 C25 H25 . . 119.5 ?
C24 C25 H25 . . 119.5 ?
C25 C26 C21 . . 121.34(19) ?
C25 C26 H26 . . 119.3 ?
C21 C26 H26 . . 119.3 ?
C20 O2 H2A . . 109.5 ?
HW11 O1W HW12 . . 101(2) ?
HW21 O2W HW22 . . 103(2) ?
N2 Ag1 N4 . 2_755 177.04(8) ?
C3 N1 C2 . . 107.41(18) ?
C3 N1 C4 . . 124.93(19) ?
C2 N1 C4 . . 127.65(18) ?
C3 N2 C1 . . 105.65(18) ?
C3 N2 Ag1 . . 128.88(16) ?
C1 N2 Ag1 . . 125.46(16) ?
C12 N3 C13 . . 107.32(19) ?
C12 N3 C11 . . 126.2(2) ?
C13 N3 C11 . . 126.49(18) ?
C12 N4 C14 . . 105.53(18) ?
C12 N4 Ag1 . 2_755 126.65(15) ?
C14 N4 Ag1 . 2_755 127.71(16) ?

loop_
_geom_bond_atom_site_label_1
_geom_bond_atom_site_label_2
_geom_bond_site_symmetry_2
_geom_bond_distance
_geom_bond_publ_flag
C1 C2 . 1.351(3) ?
C1 N2 . 1.371(3) ?
C1 H1 . 0.9300 ?
C2 N1 . 1.355(3) ?
C2 H2 . 0.9300 ?
C3 N2 . 1.315(3) ?
C3 N1 . 1.336(3) ?
C3 H3 . 0.9300 ?
C4 N1 . 1.477(3) ?
C4 C5 . 1.508(3) ?
C4 H4A . 0.9700 ?
C4 H4B . 0.9700 ?
C5 C6 . 1.381(3) ?
C5 C10 . 1.393(3) ?
C6 C7 . 1.387(3) ?
C6 H6 . 0.9300 ?
C7 C8 . 1.359(4) ?
C7 H7 . 0.9300 ?
C8 C9 . 1.379(3) ?
C8 H8 . 0.9300 ?
C9 C10 . 1.389(3) ?
C9 H9 . 0.9300 ?
C10 C11 . 1.515(3) ?
C11 N3 . 1.468(3) ?
C11 H11A . 0.9700 ?
C11 H11B . 0.9700 ?
C12 N4 . 1.320(3) ?
C12 N3 . 1.334(3) ?
C12 H12 . 0.9300 ?
C13 C14 . 1.340(3) ?
C13 N3 . 1.364(3) ?
C13 H13 . 0.9300 ?
C14 N4 . 1.373(3) ?
C14 H14 . 0.9300 ?
C15 O4 . 1.217(3) ?
C15 O3 . 1.279(3) ?
C15 C16 . 1.513(3) ?
C16 C17 . 1.365(3) ?
C16 C22 . 1.424(3) ?
C17 C18 . 1.402(3) ?
C17 H17 . 0.9300 ?
C18 C19 . 1.360(3) ?
C18 H18 . 0.9300 ?
C19 C21 . 1.433(3) ?
C19 C20 . 1.506(3) ?
C20 O1 . 1.203(3) ?
C20 O2 . 1.273(3) ?
C21 C26 . 1.417(3) ?
C21 C22 . 1.426(3) ?
C22 C23 . 1.413(3) ?
C23 C24 . 1.356(3) ?
C23 H23 . 0.9300 ?
C24 C25 . 1.400(3) ?
C24 H24 . 0.9300 ?
C25 C26 . 1.357(3) ?
C25 H25 . 0.9300 ?
C26 H26 . 0.9300 ?
O2 H2A . 0.8200 ?
O1W HW11 . 0.874(17) ?
O1W HW12 . 0.833(17) ?
O2W HW21 . 0.838(18) ?
O2W HW22 . 0.882(18) ?
Ag1 N2 . 2.0783(17) ?
Ag1 N4 2_755 2.0787(17) ?
N4 Ag1 2_755 2.0787(17) ?

loop_
_geom_hbond_atom_site_label_D
_geom_hbond_atom_site_label_H
_geom_hbond_atom_site_label_A
_geom_hbond_site_symmetry_A
_geom_hbond_distance_DH
_geom_hbond_distance_HA
_geom_hbond_distance_DA
_geom_hbond_angle_DHA
O2 H2A O3 1_455 0.82 1.69 2.496(2) 166
O1W HW11 O4 . 0.874(17) 1.959(18) 2.814(3) 166(3)
O1W HW12 O2W 2_666 0.833(17) 2.115(19) 2.902(3) 158(3)
O2W HW21 O1 . 0.838(18) 1.99(2) 2.810(3) 164(4)
O2W HW22 O3 1_455 0.882(18) 2.13(3) 2.841(3) 138(3)
